data_7159033
loop_
_publ_author_name
'Giannoulis, Angeliki'
'Ackermann, Katrin'
'Bogdanov, Alexey'
'Cordes, David B.'
'Higgins, Catherine'
'Ward, Joshua'
'Slawin, Alexandra M. Z.'
'Taylor, James E.'
'Bode, Bela E.'

_publ_section_title
;
 Synthesis of mono-nitroxides and of bis-nitroxides with varying
 electronic through-bond communication.
;
_journal_issue 2
_journal_name_full 'Organic &amp; biomolecular chemistry'
_journal_page_first 375
_journal_page_last 385
_journal_paper_doi 10.1039/d2ob01863b
_journal_volume 21
_journal_year 2023
_chemical_formula_moiety 'C32 H34 N2 O2'
_chemical_formula_sum 'C32 H34 N2 O2'
_chemical_formula_weight 478.61
_space_group_crystal_system monoclinic
_space_group_IT_number 14
_space_group_name_Hall '-P 2ybc'
_space_group_name_H-M_alt 'P 1 21/c 1'
_atom_sites_solution_hydrogens geom
_atom_sites_solution_primary direct
_audit_creation_date 2022-10-09
_audit_creation_method
;
Olex2 1.5
(compiled 2022.04.07 svn.rca3783a0 for OlexSys, GUI svn.r6498)
;
_audit_update_record
;
2022-10-10 deposited with the CCDC.	2022-12-08 downloaded from the CCDC.
;
_cell_angle_alpha 90
_cell_angle_beta 94.085(6)
_cell_angle_gamma 90
_cell_formula_units_Z 2
_cell_length_a 22.510(9)
_cell_length_b 9.475(3)
_cell_length_c 6.564(3)
_cell_measurement_reflns_used 927
_cell_measurement_temperature 173
_cell_measurement_theta_max 47.00
_cell_measurement_theta_min 18.90
_cell_volume 1396.4(10)
_computing_cell_refinement 'CrystalClear-SM Expert 2.1 b32 (Rigaku, 2014)'
_computing_data_collection 'CrystalClear-SM Expert 2.1 b32'
_computing_data_reduction 'CrystalClear-SM Expert 2.1 b32'
_computing_molecular_graphics 'Olex2 1.5 (Dolomanov et al., 2009)'
_computing_publication_material 'Olex2 1.5 (Dolomanov et al., 2009)'
_computing_structure_refinement 'SHELXL Version 2014/7 (Sheldrick, 2015)'
_computing_structure_solution 'SIR2011 (Burla, et al., 2012)'
_diffrn_ambient_temperature 173
_diffrn_detector 'hybrid photon counting detector'
_diffrn_detector_area_resol_mean 5.814
_diffrn_measured_fraction_theta_full 0.983
_diffrn_measured_fraction_theta_max 0.978
_diffrn_measurement_device 'AFC12: Kappa 4 circle'
_diffrn_measurement_device_type 'Rigaku XtaLAB P100K'
_diffrn_measurement_method \w
_diffrn_measurement_specimen_support Loop
_diffrn_radiation_monochromator 'Rigaku Osmic Confocal Optical System'
_diffrn_radiation_probe x-ray
_diffrn_radiation_type 'Cu K\a'
_diffrn_radiation_wavelength 1.54184
_diffrn_reflns_av_R_equivalents 0.1191
_diffrn_reflns_av_unetI/netI 0.0515
_diffrn_reflns_Laue_measured_fraction_full 0.983
_diffrn_reflns_Laue_measured_fraction_max 0.978
_diffrn_reflns_limit_h_max 26
_diffrn_reflns_limit_h_min -26
_diffrn_reflns_limit_k_max 6
_diffrn_reflns_limit_k_min -11
_diffrn_reflns_limit_l_max 7
_diffrn_reflns_limit_l_min -7
_diffrn_reflns_number 14088
_diffrn_reflns_point_group_measured_fraction_full 0.983
_diffrn_reflns_point_group_measured_fraction_max 0.978
_diffrn_reflns_theta_full 67.684
_diffrn_reflns_theta_max 68.170
_diffrn_reflns_theta_min 1.968
_diffrn_source 'Rotating Anode'
_diffrn_source_current 30.0
_diffrn_source_power 1.2
_diffrn_source_type 'Rigaku MM-007HF'
_diffrn_source_voltage 40.0
_diffrn_standards_number 0
_exptl_absorpt_coefficient_mu 0.552
_exptl_absorpt_correction_T_max 0.994
_exptl_absorpt_correction_T_min 0.451
_exptl_absorpt_correction_type multi-scan
_exptl_absorpt_process_details 'REQAB (Rigaku, 1998)'
_exptl_crystal_colour yellow
_exptl_crystal_colour_primary yellow
_exptl_crystal_density_diffrn 1.138
_exptl_crystal_density_method 'not measured'
_exptl_crystal_description platelet
_exptl_crystal_F_000 512
_exptl_crystal_recrystallization_method 'Re-crystallisation from solvent: Dichloromethane/ethyl acetate/hexane'
_exptl_crystal_size_max 0.3
_exptl_crystal_size_mid 0.05
_exptl_crystal_size_min 0.01
_refine_diff_density_max 0.586
_refine_diff_density_min -0.407
_refine_diff_density_rms 0.102
_refine_ls_extinction_method none
_refine_ls_goodness_of_fit_ref 0.948
_refine_ls_hydrogen_treatment constr
_refine_ls_matrix_type full
_refine_ls_number_parameters 167
_refine_ls_number_reflns 2490
_refine_ls_number_restraints 0
_refine_ls_restrained_S_all 0.948
_refine_ls_R_factor_all 0.1288
_refine_ls_R_factor_gt 0.0967
_refine_ls_shift/su_max 0.000
_refine_ls_shift/su_mean 0.000
_refine_ls_structure_factor_coef Fsqd
_refine_ls_weighting_details 'w = 1/[\s^2^(Fo^2^)+(0.2000P)^2^] where P=(Fo^2^+2Fc^2^)/3'
_refine_ls_weighting_scheme calc
_refine_ls_wR_factor_gt 0.2473
_refine_ls_wR_factor_ref 0.2806
_reflns_Friedel_coverage 0.000
_reflns_number_gt 1409
_reflns_number_total 2490
_reflns_threshold_expression 'I > 2\s(I)'
_cod_data_source_file d2ob01863b2.cif
_cod_data_source_block 3
_cod_depositor_comments
;
The following automatic conversions were performed:

data item '_diffrn_radiation_probe' value 'X-ray' was changed to
'x-ray' in accordance with the
/home/data/users/saulius/crontab/automatic-downloads/rss-feeds/RSC/lib/dictionaries/cif_core.dic
dictionary named 'cif_core.dic' version 2.4.2 last updated on
2011-04-26.

Automatic conversion script
Id: cif_fix_values 7556 2019-12-06 15:28:31Z antanas 

 Adding full bibliography for 7159031--7159038.cif.
;
_cod_original_sg_symbol_H-M P21/c
_cod_database_code 7159033
_shelx_shelxl_version_number 2018/3
_shelx_space_group_comment
;
The symmetry employed for this shelxl refinement is uniquely defined
by the following loop, which should always be used as a source of
symmetry information in preference to the above space-group names.
They are only intended as comments.
;
_shelx_estimated_absorpt_t_max 0.995
_shelx_estimated_absorpt_t_min 0.852
_olex2_refinement_description
;
1. Fixed Uiso
 At 1.2 times of:
  All C(H) groups, All C(H,H,H) groups
2.a Aromatic/amide H refined with riding coordinates:
 C4(H4), C13(H13), C14(H14), C16(H16), C17(H17)
2.b Idealised Me refined as rotating group:
 C6(H6A,H6B,H6C), C7(H7A,H7B,H7C), C8(H8A,H8B,H8C), C9(H9A,H9B,H9C)
;

loop_
_space_group_symop_operation_xyz
'x, y, z'
'-x, y+1/2, -z+1/2'
'-x, -y, -z'
'x, -y-1/2, z-1/2'

loop_
_atom_site_label
_atom_site_type_symbol
_atom_site_fract_x
_atom_site_fract_y
_atom_site_fract_z
_atom_site_U_iso_or_equiv
_atom_site_adp_type
_atom_site_occupancy
_atom_site_site_symmetry_order
_atom_site_calc_flag
_atom_site_refinement_flags_posn
_atom_site_refinement_flags_adp
_atom_site_refinement_flags_occupancy
_atom_site_disorder_assembly
_atom_site_disorder_group
O1 O 0.89028(11) 0.5046(2) 1.5994(3) 0.0600(7) Uani 1 1 d . . . . .
N1 N 0.86386(12) 0.5068(2) 1.4198(3) 0.0464(7) Uani 1 1 d . . . . .
C2 C 0.79896(13) 0.5002(3) 1.3841(4) 0.0425(7) Uani 1 1 d . . . . .
C3 C 0.79334(13) 0.4989(2) 1.1520(4) 0.0410(7) Uani 1 1 d . . . . .
C4 C 0.84660(13) 0.5015(2) 1.0734(4) 0.0433(7) Uani 1 1 d . . . . .
H4 H 0.851632 0.502142 0.930925 0.052 Uiso 1 1 calc R U . . .
C5 C 0.89723(13) 0.5032(3) 1.2330(4) 0.0438(7) Uani 1 1 d . . . . .
C6 C 0.77562(15) 0.3645(3) 1.4733(5) 0.0562(8) Uani 1 1 d . . . . .
H6A H 0.733680 0.351787 1.425949 0.067 Uiso 1 1 calc R U . . .
H6B H 0.779235 0.370058 1.622721 0.067 Uiso 1 1 calc R U . . .
H6C H 0.798905 0.284318 1.428539 0.067 Uiso 1 1 calc R U . . .
C7 C 0.76999(15) 0.6284(3) 1.4743(5) 0.0587(9) Uani 1 1 d . . . . .
H7A H 0.727114 0.627230 1.435952 0.070 Uiso 1 1 calc R U . . .
H7B H 0.787551 0.714493 1.421793 0.070 Uiso 1 1 calc R U . . .
H7C H 0.776603 0.626125 1.623489 0.070 Uiso 1 1 calc R U . . .
C8 C 0.93549(14) 0.3699(3) 1.2306(5) 0.0574(8) Uani 1 1 d . . . . .
H8A H 0.910214 0.286602 1.243470 0.069 Uiso 1 1 calc R U . . .
H8B H 0.965898 0.372616 1.345088 0.069 Uiso 1 1 calc R U . . .
H8C H 0.954875 0.365025 1.101773 0.069 Uiso 1 1 calc R U . . .
C9 C 0.93588(14) 0.6356(3) 1.2208(5) 0.0581(9) Uani 1 1 d . . . . .
H9A H 0.965200 0.638266 1.338506 0.070 Uiso 1 1 calc R U . . .
H9B H 0.910590 0.719710 1.221600 0.070 Uiso 1 1 calc R U . . .
H9C H 0.956598 0.633372 1.094485 0.070 Uiso 1 1 calc R U . . .
C10 C 0.73677(14) 0.4950(3) 1.0414(5) 0.0473(7) Uani 1 1 d . . . . .
C11 C 0.68925(16) 0.4914(3) 0.9491(5) 0.0563(8) Uani 1 1 d . . . . .
C12 C 0.63378(16) 0.4910(4) 0.8242(6) 0.0639(9) Uani 1 1 d . . . . .
C13 C 0.5922(2) 0.5942(7) 0.8428(11) 0.161(4) Uani 1 1 d . . . . .
H13 H 0.599210 0.665537 0.943331 0.193 Uiso 1 1 calc R U . . .
C14 C 0.5405(3) 0.5965(7) 0.7185(12) 0.169(4) Uani 1 1 d . . . . .
H14 H 0.512529 0.669667 0.736598 0.203 Uiso 1 1 calc R U . . .
C15 C 0.52766(17) 0.4972(4) 0.5687(6) 0.0707(11) Uani 1 1 d . . . . .
C16 C 0.57026(15) 0.3958(4) 0.5497(6) 0.0702(10) Uani 1 1 d . . . . .
H16 H 0.563824 0.326205 0.446367 0.084 Uiso 1 1 calc R U . . .
C17 C 0.62189(15) 0.3907(4) 0.6740(5) 0.0683(10) Uani 1 1 d . . . . .
H17 H 0.649817 0.317288 0.656519 0.082 Uiso 1 1 calc R U . . .

loop_
_atom_site_aniso_label
_atom_site_aniso_U_11
_atom_site_aniso_U_22
_atom_site_aniso_U_33
_atom_site_aniso_U_23
_atom_site_aniso_U_13
_atom_site_aniso_U_12
O1 0.0867(16) 0.0678(15) 0.0241(11) 0.0003(8) -0.0071(9) -0.0028(10)
N1 0.0717(16) 0.0451(13) 0.0218(12) -0.0003(9) -0.0008(10) -0.0010(10)
C2 0.0704(18) 0.0322(14) 0.0247(14) 0.0011(10) 0.0034(11) 0.0000(11)
C3 0.0668(17) 0.0270(13) 0.0286(14) 0.0009(9) 0.0001(11) 0.0012(11)
C4 0.0685(18) 0.0349(14) 0.0262(13) 0.0002(10) 0.0012(12) 0.0018(12)
C5 0.0652(17) 0.0395(15) 0.0266(14) -0.0006(10) 0.0041(11) 0.0005(12)
C6 0.090(2) 0.0421(17) 0.0372(15) 0.0044(12) 0.0085(14) -0.0092(14)
C7 0.092(2) 0.0453(17) 0.0398(16) -0.0048(12) 0.0100(14) 0.0083(14)
C8 0.0725(19) 0.0541(19) 0.0449(17) -0.0007(13) -0.0007(14) 0.0096(14)
C9 0.073(2) 0.0556(19) 0.0457(18) 0.0044(13) 0.0019(14) -0.0130(14)
C10 0.0651(19) 0.0377(15) 0.0389(16) 0.0003(11) 0.0029(13) 0.0005(12)
C11 0.065(2) 0.0538(19) 0.0495(19) -0.0017(13) -0.0035(14) 0.0014(14)
C12 0.066(2) 0.066(2) 0.057(2) -0.0040(15) -0.0096(16) 0.0054(15)
C13 0.128(4) 0.169(6) 0.171(6) -0.121(5) -0.086(4) 0.083(4)
C14 0.126(4) 0.179(6) 0.189(7) -0.133(6) -0.086(5) 0.088(4)
C15 0.071(2) 0.074(3) 0.066(2) -0.0128(16) -0.0114(18) 0.0107(17)
C16 0.071(2) 0.078(2) 0.060(2) -0.0179(17) -0.0058(16) 0.0063(18)
C17 0.070(2) 0.076(2) 0.058(2) -0.0145(17) -0.0014(16) 0.0125(17)

loop_
_atom_type_symbol
_atom_type_description
_atom_type_scat_dispersion_real
_atom_type_scat_dispersion_imag
_atom_type_scat_source
C C 0.0181 0.0091 'International Tables Vol C Tables 4.2.6.8 and 6.1.1.4'
H H 0.0000 0.0000 'International Tables Vol C Tables 4.2.6.8 and 6.1.1.4'
N N 0.0311 0.0180 'International Tables Vol C Tables 4.2.6.8 and 6.1.1.4'
O O 0.0492 0.0322 'International Tables Vol C Tables 4.2.6.8 and 6.1.1.4'

loop_
_geom_angle_atom_site_label_1
_geom_angle_atom_site_label_2
_geom_angle_atom_site_label_3
_geom_angle
_geom_angle_site_symmetry_1
_geom_angle_site_symmetry_3
_geom_angle_publ_flag
O1 N1 C2 122.6(2) . . ?
O1 N1 C5 122.0(3) . . ?
C2 N1 C5 115.2(2) . . ?
N1 C2 C3 99.9(2) . . ?
N1 C2 C6 110.0(2) . . ?
N1 C2 C7 110.8(2) . . ?
C3 C2 C6 111.8(2) . . ?
C7 C2 C3 113.0(2) . . ?
C7 C2 C6 110.9(3) . . ?
C4 C3 C2 111.9(3) . . ?
C4 C3 C10 126.8(3) . . ?
C10 C3 C2 121.3(3) . . ?
C3 C4 H4 123.5 . . ?
C3 C4 C5 112.9(3) . . ?
C5 C4 H4 123.5 . . ?
N1 C5 C4 100.0(2) . . ?
N1 C5 C8 110.3(2) . . ?
N1 C5 C9 110.3(2) . . ?
C4 C5 C8 112.7(2) . . ?
C4 C5 C9 112.4(2) . . ?
C8 C5 C9 110.7(3) . . ?
C2 C6 H6A 109.5 . . ?
C2 C6 H6B 109.5 . . ?
C2 C6 H6C 109.5 . . ?
H6A C6 H6B 109.5 . . ?
H6A C6 H6C 109.5 . . ?
H6B C6 H6C 109.5 . . ?
C2 C7 H7A 109.5 . . ?
C2 C7 H7B 109.5 . . ?
C2 C7 H7C 109.5 . . ?
H7A C7 H7B 109.5 . . ?
H7A C7 H7C 109.5 . . ?
H7B C7 H7C 109.5 . . ?
C5 C8 H8A 109.5 . . ?
C5 C8 H8B 109.5 . . ?
C5 C8 H8C 109.5 . . ?
H8A C8 H8B 109.5 . . ?
H8A C8 H8C 109.5 . . ?
H8B C8 H8C 109.5 . . ?
C5 C9 H9A 109.5 . . ?
C5 C9 H9B 109.5 . . ?
C5 C9 H9C 109.5 . . ?
H9A C9 H9B 109.5 . . ?
H9A C9 H9C 109.5 . . ?
H9B C9 H9C 109.5 . . ?
C11 C10 C3 179.8(4) . . ?
C10 C11 C12 175.7(4) . . ?
C13 C12 C11 121.2(3) . . ?
C13 C12 C17 117.2(3) . . ?
C17 C12 C11 121.5(3) . . ?
C12 C13 H13 119.5 . . ?
C12 C13 C14 121.1(4) . . ?
C14 C13 H13 119.5 . . ?
C13 C14 H14 118.7 . . ?
C13 C14 C15 122.7(4) . . ?
C15 C14 H14 118.7 . . ?
C14 C15 C15 122.2(4) . 3_666 ?
C16 C15 C14 115.5(4) . . ?
C16 C15 C15 122.2(4) . 3_666 ?
C15 C16 H16 118.7 . . ?
C15 C16 C17 122.7(3) . . ?
C17 C16 H16 118.7 . . ?
C12 C17 H17 119.6 . . ?
C16 C17 C12 120.8(3) . . ?
C16 C17 H17 119.6 . . ?

loop_
_geom_bond_atom_site_label_1
_geom_bond_atom_site_label_2
_geom_bond_distance
_geom_bond_site_symmetry_2
_geom_bond_publ_flag
O1 N1 1.282(3) . ?
N1 C2 1.464(4) . ?
N1 C5 1.483(4) . ?
C2 C3 1.520(4) . ?
C2 C6 1.522(4) . ?
C2 C7 1.518(4) . ?
C3 C4 1.339(4) . ?
C3 C10 1.421(4) . ?
C4 H4 0.9500 . ?
C4 C5 1.492(4) . ?
C5 C8 1.530(4) . ?
C5 C9 1.532(4) . ?
C6 H6A 0.9800 . ?
C6 H6B 0.9800 . ?
C6 H6C 0.9800 . ?
C7 H7A 0.9800 . ?
C7 H7B 0.9800 . ?
C7 H7C 0.9800 . ?
C8 H8A 0.9800 . ?
C8 H8B 0.9800 . ?
C8 H8C 0.9800 . ?
C9 H9A 0.9800 . ?
C9 H9B 0.9800 . ?
C9 H9C 0.9800 . ?
C10 C11 1.192(4) . ?
C11 C12 1.444(5) . ?
C12 C13 1.364(6) . ?
C12 C17 1.382(5) . ?
C13 H13 0.9500 . ?
C13 C14 1.373(6) . ?
C14 H14 0.9500 . ?
C14 C15 1.377(6) . ?
C15 C15 1.485(7) 3_666 ?
C15 C16 1.369(5) . ?
C16 H16 0.9500 . ?
C16 C17 1.372(4) . ?
C17 H17 0.9500 . ?

loop_
_geom_torsion_atom_site_label_1
_geom_torsion_atom_site_label_2
_geom_torsion_atom_site_label_3
_geom_torsion_atom_site_label_4
_geom_torsion
_geom_torsion_site_symmetry_1
_geom_torsion_site_symmetry_2
_geom_torsion_site_symmetry_3
_geom_torsion_site_symmetry_4
_geom_torsion_publ_flag
O1 N1 C2 C3 -177.3(2) . . . . ?
O1 N1 C2 C6 -59.6(3) . . . . ?
O1 N1 C2 C7 63.4(3) . . . . ?
O1 N1 C5 C4 177.7(2) . . . . ?
O1 N1 C5 C8 58.8(3) . . . . ?
O1 N1 C5 C9 -63.8(3) . . . . ?
N1 C2 C3 C4 1.1(3) . . . . ?
N1 C2 C3 C10 -179.1(2) . . . . ?
C2 N1 C5 C4 2.9(2) . . . . ?
C2 N1 C5 C8 -116.0(2) . . . . ?
C2 N1 C5 C9 121.4(2) . . . . ?
C2 C3 C4 C5 0.7(3) . . . . ?
C3 C4 C5 N1 -2.1(3) . . . . ?
C3 C4 C5 C8 115.0(3) . . . . ?
C3 C4 C5 C9 -119.1(3) . . . . ?
C5 N1 C2 C3 -2.5(2) . . . . ?
C5 N1 C2 C6 115.2(2) . . . . ?
C5 N1 C2 C7 -121.9(2) . . . . ?
C6 C2 C3 C4 -115.3(3) . . . . ?
C6 C2 C3 C10 64.6(3) . . . . ?
C7 C2 C3 C4 118.8(3) . . . . ?
C7 C2 C3 C10 -61.3(3) . . . . ?
C10 C3 C4 C5 -179.2(2) . . . . ?
C11 C12 C13 C14 177.5(7) . . . . ?
C11 C12 C17 C16 -176.7(4) . . . . ?
C12 C13 C14 C15 -0.5(14) . . . . ?
C13 C12 C17 C16 0.0(7) . . . . ?
C13 C14 C15 C15 -178.3(8) . . . 3_666 ?
C13 C14 C15 C16 -0.7(11) . . . . ?
C14 C15 C16 C17 1.4(7) . . . . ?
C15 C15 C16 C17 179.1(5) 3_666 . . . ?
C15 C16 C17 C12 -1.1(6) . . . . ?
C17 C12 C13 C14 0.8(11) . . . . ?
